data_7229059
loop_
_publ_author_name
'Forsyth, Craig M.'
'Deacon, Glen B.'
'Junk, Peter Courtney'
'Greenhill, Neil B.'

_publ_section_title
;
 Recurrent supramolecular scenarios within complex 3-D hydrogen bond
 networks derived from organic ammonium salts of
 (4-amino-1-hydroxybutylidine)-1,1-bisphosphonic acid.
;
_journal_name_full CrystEngComm
_journal_paper_doi 10.1039/C7CE01034F
_journal_year 2017
_chemical_formula_moiety '2(C4 H11 N O7 P2), 2(C4 H14 N2), 7(H2 O)'
_chemical_formula_sum 'C16 H64 N6 O21 P4'
_chemical_formula_weight 800.61
_space_group_crystal_system monoclinic
_space_group_IT_number 14
_space_group_name_Hall '-P 2yn'
_space_group_name_H-M_alt 'P 1 21/n 1'
_symmetry_space_group_name_Hall '-P 2yn'
_symmetry_space_group_name_H-M 'P 1 21/n 1'
_atom_sites_solution_hydrogens mixed
_audit_creation_method SHELXL-2014/7
_audit_update_record
;
2017-06-02 deposited with the CCDC.
2017-09-05 downloaded from the CCDC.
;
_cell_angle_alpha 90
_cell_angle_beta 95.223(5)
_cell_angle_gamma 90
_cell_formula_units_Z 2
_cell_length_a 6.6881(3)
_cell_length_b 14.5479(8)
_cell_length_c 18.9197(12)
_cell_measurement_reflns_used 3528
_cell_measurement_temperature 123(2)
_cell_measurement_theta_max 32.2298
_cell_measurement_theta_min 2.1575
_cell_volume 1833.20(18)
_computing_cell_refinement
;
CrysAlisPro, Agilent Technologies,
Version 1.171.35.15 (release 03-08-2011 CrysAlis171 .NET)
(compiled Aug  3 2011,13:03:54)
;
_computing_data_collection
;
CrysAlisPro, Agilent Technologies,
Version 1.171.35.15 (release 03-08-2011 CrysAlis171 .NET)
(compiled Aug  3 2011,13:03:54)
;
_computing_data_reduction
;
CrysAlisPro, Agilent Technologies,
Version 1.171.35.15 (release 03-08-2011 CrysAlis171 .NET)
(compiled Aug  3 2011,13:03:54)
;
_computing_structure_refinement 'SHELXL-2014/7 (Sheldrick, 2015)'
_computing_structure_solution 'SHELXS-97 (Sheldrick, 2015)'
_diffrn_ambient_temperature 123(2)
_diffrn_detector_area_resol_mean 10.3389
_diffrn_measured_fraction_theta_full 0.999
_diffrn_measured_fraction_theta_max 0.906
_diffrn_measurement_device_type 'OXFORD Gemini Ultra CCD'
_diffrn_measurement_method '\w scans'
_diffrn_radiation_type MoK\a
_diffrn_radiation_wavelength 0.71073
_diffrn_reflns_av_R_equivalents 0.0284
_diffrn_reflns_av_unetI/netI 0.0448
_diffrn_reflns_Laue_measured_fraction_full 0.999
_diffrn_reflns_Laue_measured_fraction_max 0.906
_diffrn_reflns_limit_h_max 9
_diffrn_reflns_limit_h_min -9
_diffrn_reflns_limit_k_max 20
_diffrn_reflns_limit_k_min -21
_diffrn_reflns_limit_l_max 26
_diffrn_reflns_limit_l_min -28
_diffrn_reflns_number 12581
_diffrn_reflns_point_group_measured_fraction_full 0.999
_diffrn_reflns_point_group_measured_fraction_max 0.906
_diffrn_reflns_theta_full 25.242
_diffrn_reflns_theta_max 32.303
_diffrn_reflns_theta_min 2.162
_diffrn_source 'fine focus sealed tube'
_exptl_absorpt_coefficient_mu 0.291
_exptl_absorpt_correction_T_max 1.00000
_exptl_absorpt_correction_T_min 0.83529
_exptl_absorpt_correction_type multi-scan
_exptl_absorpt_process_details
;
CrysAlisPro, Agilent Technologies,
Version 1.171.35.15 (release 03-08-2011 CrysAlis171 .NET)
(compiled Aug  3 2011,13:03:54)
Empirical absorption correction using spherical harmonics,
 implemented in SCALE3 ABSPACK scaling algorithm.
;
_exptl_crystal_colour colourless
_exptl_crystal_density_diffrn 1.450
_exptl_crystal_density_meas ?
_exptl_crystal_description prism
_exptl_crystal_F_000 860
_exptl_crystal_size_max 0.250
_exptl_crystal_size_mid 0.250
_exptl_crystal_size_min 0.100
_refine_diff_density_max 0.501
_refine_diff_density_min -0.350
_refine_diff_density_rms 0.077
_refine_ls_extinction_method none
_refine_ls_goodness_of_fit_ref 1.036
_refine_ls_hydrogen_treatment mixed
_refine_ls_matrix_type full
_refine_ls_number_parameters 285
_refine_ls_number_reflns 5900
_refine_ls_number_restraints 22
_refine_ls_restrained_S_all 1.036
_refine_ls_R_factor_all 0.0560
_refine_ls_R_factor_gt 0.0398
_refine_ls_shift/su_max 0.000
_refine_ls_shift/su_mean 0.000
_refine_ls_structure_factor_coef Fsqd
_refine_ls_weighting_details 'w=1/[\s^2^(Fo^2^)+(0.0432P)^2^+0.8667P] where P=(Fo^2^+2Fc^2^)/3'
_refine_ls_weighting_scheme calc
_refine_ls_wR_factor_gt 0.0937
_refine_ls_wR_factor_ref 0.1037
_reflns_Friedel_coverage 0.000
_reflns_number_gt 4724
_reflns_number_total 5900
_reflns_threshold_expression 'I > 2\s(I)'
_cod_data_source_file c7ce01034f2.cif
_cod_data_source_block shelx_CCDC1
_cod_depositor_comments
;
The following automatic conversions were performed:

'_exptl_crystal_density_meas' value 'not measured' was changed to '?'
- the value is perceived as not measured.

Automatic conversion script
Id: cif_fix_values 4973 2017-02-22 13:04:09Z antanas 
;
_cod_database_code 7229059
_shelx_shelxl_version_number 2014/7
_shelx_space_group_comment
;
The symmetry employed for this shelxl refinement is uniquely defined
by the following loop, which should always be used as a source of
symmetry information in preference to the above space-group names.
They are only intended as comments.
;
_shelx_estimated_absorpt_t_min 0.931
_shelx_estimated_absorpt_t_max 0.972

loop_
_space_group_symop_operation_xyz
'x, y, z'
'-x+1/2, y+1/2, -z+1/2'
'-x, -y, -z'
'x-1/2, -y-1/2, z-1/2'

loop_
_atom_site_label
_atom_site_type_symbol
_atom_site_fract_x
_atom_site_fract_y
_atom_site_fract_z
_atom_site_U_iso_or_equiv
_atom_site_adp_type
_atom_site_occupancy
_atom_site_site_symmetry_order
_atom_site_calc_flag
_atom_site_refinement_flags_posn
_atom_site_refinement_flags_adp
_atom_site_refinement_flags_occupancy
_atom_site_disorder_assembly
_atom_site_disorder_group
P1 P -0.07809(5) 0.37114(3) 0.15007(2) 0.01054(8) Uani 1 1 d . . . . .
P2 P -0.05778(5) 0.24713(2) 0.28364(2) 0.01018(8) Uani 1 1 d . . . . .
O1 O -0.08005(19) 0.27032(8) 0.11813(6) 0.0193(2) Uani 1 1 d D . . . .
O2 O -0.28680(16) 0.40995(9) 0.14296(6) 0.0189(2) Uani 1 1 d . . . . .
O3 O 0.07447(15) 0.42561(7) 0.11342(5) 0.0143(2) Uani 1 1 d . . . . .
O4 O 0.00005(16) 0.17386(7) 0.23062(6) 0.0148(2) Uani 1 1 d . . . . .
O5 O -0.28156(15) 0.24967(7) 0.29198(5) 0.0137(2) Uani 1 1 d . . . . .
O6 O 0.07115(16) 0.23913(7) 0.35424(5) 0.0143(2) Uani 1 1 d . . . . .
O7 O 0.23105(15) 0.35257(7) 0.25033(6) 0.0126(2) Uani 1 1 d D . . . .
O8 O 0.45123(17) 0.50092(9) 0.21332(7) 0.0242(3) Uani 1 1 d D . . . .
O9 O 0.39530(17) 0.32028(8) 0.07842(6) 0.0168(2) Uani 1 1 d D . . . .
O10 O -0.0262(3) 0.32160(10) 0.47804(8) 0.0343(3) Uani 1 1 d D . . . .
O11 O 0.1395(4) 0.4934(2) 0.50379(18) 0.0358(7) Uani 0.5 1 d D . P A -1
H11A H 0.074(7) 0.542(2) 0.511(3) 0.054 Uiso 0.5 1 d D U P B -1
H11B H 0.065(7) 0.446(2) 0.500(3) 0.054 Uiso 0.5 1 d D U P C -1
N1 N 0.07716(19) 0.69273(9) 0.30889(7) 0.0133(2) Uani 1 1 d D . . . .
N2 N 0.03884(19) 0.80538(9) 0.11292(7) 0.0138(2) Uani 1 1 d D . . . .
N3 N 0.1868(2) 0.59932(9) 0.09325(7) 0.0140(2) Uani 1 1 d D . . . .
C1 C 0.0139(2) 0.35836(9) 0.24510(7) 0.0101(2) Uani 1 1 d . . . . .
C2 C -0.0555(2) 0.43702(10) 0.29179(7) 0.0121(3) Uani 1 1 d . . . . .
H2A H -0.2036 0.4344 0.2911 0.015 Uiso 1 1 calc R U . . .
H2B H 0.0008 0.4263 0.3413 0.015 Uiso 1 1 calc R U . . .
C3 C 0.0042(2) 0.53362(10) 0.26979(7) 0.0130(3) Uani 1 1 d . . . . .
H3D H 0.1387 0.5313 0.2519 0.016 Uiso 1 1 calc R U . . .
H3E H -0.0926 0.5555 0.2307 0.016 Uiso 1 1 calc R U . . .
C4 C 0.0083(2) 0.60075(10) 0.33131(8) 0.0143(3) Uani 1 1 d . . . . .
H4A H -0.1277 0.6060 0.3476 0.017 Uiso 1 1 calc R U . . .
H4B H 0.1002 0.5777 0.3714 0.017 Uiso 1 1 calc R U . . .
C5 C -0.0047(2) 0.64519(11) 0.06603(8) 0.0182(3) Uani 1 1 d . . . . .
H5A H -0.1022 0.6390 0.1021 0.022 Uiso 1 1 calc R U . . .
H5B H -0.0609 0.6125 0.0228 0.022 Uiso 1 1 calc R U . . .
C6 C 0.0162(2) 0.74611(11) 0.04841(8) 0.0173(3) Uani 1 1 d . . . . .
H6A H 0.1347 0.7544 0.0213 0.021 Uiso 1 1 calc R U . . .
H6B H -0.1039 0.7660 0.0178 0.021 Uiso 1 1 calc R U . . .
C7 C 0.0242(3) 0.90511(12) 0.09516(10) 0.0255(4) Uani 1 1 d . . . . .
H7A H 0.1290 0.9214 0.0644 0.038 Uiso 1 1 calc R U . . .
H7B H 0.0419 0.9414 0.1389 0.038 Uiso 1 1 calc R U . . .
H7C H -0.1080 0.9181 0.0705 0.038 Uiso 1 1 calc R U . . .
C8 C 0.3210(3) 0.57709(11) 0.03716(9) 0.0201(3) Uani 1 1 d . . . . .
H8A H 0.2485 0.5387 0.0008 0.030 Uiso 1 1 calc R U . . .
H8B H 0.4391 0.5438 0.0583 0.030 Uiso 1 1 calc R U . . .
H8C H 0.3639 0.6341 0.0155 0.030 Uiso 1 1 calc R U . . .
H1 H -0.062(4) 0.2335(16) 0.1540(11) 0.053(8) Uiso 1 1 d D . . . .
H1N H 0.091(3) 0.7294(11) 0.3468(9) 0.016(5) Uiso 1 1 d D . . . .
H2N H 0.193(3) 0.6874(15) 0.2906(10) 0.026(5) Uiso 1 1 d D . . . .
H3N H -0.016(3) 0.7169(13) 0.2743(9) 0.019(5) Uiso 1 1 d D . . . .
H4N H 0.160(2) 0.7966(15) 0.1344(10) 0.026(5) Uiso 1 1 d D . . . .
H5N H -0.060(2) 0.7920(13) 0.1409(9) 0.014(4) Uiso 1 1 d D . . . .
H6N H 0.260(3) 0.6343(13) 0.1245(9) 0.020(5) Uiso 1 1 d D . . . .
H7 H 0.283(3) 0.4021(12) 0.2366(11) 0.029(6) Uiso 1 1 d D . . . .
H7N H 0.153(3) 0.5457(11) 0.1120(10) 0.023(5) Uiso 1 1 d D . . . .
H8D H 0.482(3) 0.5528(13) 0.2334(12) 0.044(7) Uiso 1 1 d D . . . .
H8E H 0.558(3) 0.4807(16) 0.1956(12) 0.043(7) Uiso 1 1 d D . . . .
H9A H 0.500(3) 0.3530(13) 0.0942(12) 0.060(9) Uiso 1 1 d D . . . .
H9B H 0.299(3) 0.3502(16) 0.0919(14) 0.047(7) Uiso 1 1 d D . . . .
H10A H -0.012(4) 0.2947(17) 0.4397(10) 0.051(8) Uiso 1 1 d D . . . .
H10B H -0.044(4) 0.2796(14) 0.5069(11) 0.036(6) Uiso 1 1 d D . . . .

loop_
_atom_site_aniso_label
_atom_site_aniso_U_11
_atom_site_aniso_U_22
_atom_site_aniso_U_33
_atom_site_aniso_U_23
_atom_site_aniso_U_13
_atom_site_aniso_U_12
P1 0.00926(16) 0.01155(16) 0.01090(16) -0.00005(12) 0.00137(12) -0.00067(13)
P2 0.00864(16) 0.01012(16) 0.01193(16) 0.00086(12) 0.00167(12) -0.00014(13)
O1 0.0319(6) 0.0125(5) 0.0134(5) -0.0018(4) 0.0013(4) -0.0027(5)
O2 0.0102(5) 0.0304(6) 0.0156(5) -0.0027(5) -0.0011(4) 0.0042(5)
O3 0.0138(5) 0.0154(5) 0.0140(5) 0.0021(4) 0.0035(4) -0.0023(4)
O4 0.0178(5) 0.0110(5) 0.0160(5) -0.0006(4) 0.0040(4) 0.0004(4)
O5 0.0095(4) 0.0162(5) 0.0156(5) 0.0008(4) 0.0023(4) -0.0018(4)
O6 0.0132(5) 0.0146(5) 0.0148(5) 0.0032(4) -0.0008(4) -0.0004(4)
O7 0.0075(4) 0.0129(5) 0.0174(5) 0.0017(4) 0.0011(4) -0.0010(4)
O8 0.0138(5) 0.0162(6) 0.0442(8) -0.0094(5) 0.0114(5) -0.0029(5)
O9 0.0122(5) 0.0192(5) 0.0193(5) 0.0000(4) 0.0033(4) -0.0006(5)
O10 0.0587(10) 0.0225(7) 0.0236(7) 0.0004(5) 0.0138(7) 0.0053(7)
O11 0.0276(14) 0.0288(14) 0.0516(18) -0.0079(14) 0.0072(13) -0.0019(12)
N1 0.0131(6) 0.0110(5) 0.0160(6) -0.0015(5) 0.0017(5) -0.0017(5)
N2 0.0105(5) 0.0173(6) 0.0135(6) 0.0004(5) 0.0004(4) 0.0007(5)
N3 0.0165(6) 0.0136(6) 0.0121(5) -0.0008(5) 0.0022(4) -0.0022(5)
C1 0.0067(5) 0.0109(6) 0.0126(6) -0.0004(5) 0.0012(4) -0.0002(5)
C2 0.0138(6) 0.0100(6) 0.0129(6) -0.0002(5) 0.0026(5) 0.0000(5)
C3 0.0145(6) 0.0112(6) 0.0135(6) -0.0006(5) 0.0032(5) -0.0004(5)
C4 0.0179(7) 0.0112(6) 0.0142(6) 0.0005(5) 0.0040(5) -0.0009(6)
C5 0.0153(7) 0.0199(7) 0.0186(7) -0.0016(6) -0.0018(5) -0.0021(6)
C6 0.0180(7) 0.0201(7) 0.0132(6) -0.0003(5) -0.0011(5) 0.0025(6)
C7 0.0279(9) 0.0200(8) 0.0280(9) 0.0025(7) -0.0008(7) 0.0016(7)
C8 0.0228(8) 0.0189(7) 0.0199(7) -0.0022(6) 0.0091(6) -0.0034(6)

loop_
_atom_type_symbol
_atom_type_description
_atom_type_scat_dispersion_real
_atom_type_scat_dispersion_imag
_atom_type_scat_source
C C 0.0033 0.0016 'International Tables Vol C Tables 4.2.6.8 and 6.1.1.4'
H H 0.0000 0.0000 'International Tables Vol C Tables 4.2.6.8 and 6.1.1.4'
N N 0.0061 0.0033 'International Tables Vol C Tables 4.2.6.8 and 6.1.1.4'
O O 0.0106 0.0060 'International Tables Vol C Tables 4.2.6.8 and 6.1.1.4'
P P 0.1023 0.0942 'International Tables Vol C Tables 4.2.6.8 and 6.1.1.4'

loop_
_geom_angle_atom_site_label_1
_geom_angle_atom_site_label_2
_geom_angle_atom_site_label_3
_geom_angle
O2 P1 O3 115.06(7)
O2 P1 O1 109.79(7)
O3 P1 O1 107.04(6)
O2 P1 C1 110.37(6)
O3 P1 C1 108.62(6)
O1 P1 C1 105.48(6)
O5 P2 O6 113.21(6)
O5 P2 O4 113.16(6)
O6 P2 O4 111.25(6)
O5 P2 C1 108.16(6)
O6 P2 C1 105.35(6)
O4 P2 C1 105.01(6)
C7 N2 C6 112.26(12)
C8 N3 C5 113.93(12)
O7 C1 C2 110.84(11)
O7 C1 P2 102.45(9)
C2 C1 P2 108.66(9)
O7 C1 P1 108.28(9)
C2 C1 P1 112.95(9)
P2 C1 P1 113.17(7)
C3 C2 C1 115.24(11)
C4 C3 C2 111.69(11)
N1 C4 C3 110.14(11)
N3 C5 C6 114.54(13)
N2 C6 C5 112.64(12)

loop_
_geom_bond_atom_site_label_1
_geom_bond_atom_site_label_2
_geom_bond_distance
P1 O2 1.5004(11)
P1 O3 1.5095(10)
P1 O1 1.5860(12)
P1 C1 1.8559(14)
P2 O5 1.5197(11)
P2 O6 1.5270(11)
P2 O4 1.5371(11)
P2 C1 1.8556(14)
O7 C1 1.4492(16)
N1 C4 1.4893(19)
N2 C7 1.490(2)
N2 C6 1.4908(19)
N3 C8 1.4864(19)
N3 C5 1.494(2)
C1 C2 1.5426(19)
C2 C3 1.5290(19)
C3 C4 1.518(2)
C5 C6 1.515(2)

loop_
_geom_hbond_atom_site_label_D
_geom_hbond_atom_site_label_H
_geom_hbond_atom_site_label_A
_geom_hbond_distance_DH
_geom_hbond_distance_HA
_geom_hbond_distance_DA
_geom_hbond_angle_DHA
_geom_hbond_site_symmetry_A
O1 H1 O4 0.864(17) 1.709(17) 2.5647(16) 171(3) .
N1 H1N O9 0.892(14) 1.933(14) 2.8198(17) 172.8(18) 2
N1 H2N O4 0.882(15) 2.134(16) 3.0025(17) 167.9(19) 2
N1 H3N O5 0.929(15) 1.825(15) 2.7478(17) 171.8(18) 2_455
N2 H4N O6 0.882(15) 1.977(16) 2.7971(17) 154.1(19) 2
N2 H5N O5 0.907(14) 1.831(14) 2.7237(16) 167.5(18) 2_455
N3 H6N O6 0.892(15) 1.919(16) 2.7295(17) 150.3(18) 2
N3 H7N O3 0.894(15) 1.826(16) 2.6738(17) 157.6(19) .
O7 H7 O8 0.850(15) 1.903(16) 2.7394(16) 168(2) .
O8 H8D O4 0.862(16) 1.888(16) 2.7383(16) 169(2) 2
O8 H8E O2 0.866(15) 1.822(16) 2.6491(16) 159(2) 1_655
O9 H9A O2 0.877(16) 1.825(17) 2.6909(16) 169.1(19) 1_655
O9 H9B O3 0.838(16) 1.931(16) 2.7658(15) 174(3) .
O10 H10A O6 0.836(16) 1.935(17) 2.7617(17) 169(3) .
O10 H10B O9 0.835(16) 2.052(16) 2.8851(18) 176(2) 4_566
O11 H11A O10 0.852(19) 2.02(3) 2.825(3) 157(5) 3_566
O11 H11B O10 0.845(19) 1.95(2) 2.759(3) 160(5) .
